data_7245072
loop_
_publ_author_name
'Zhou, Ling-Peng'
'Yan, Jing-Wen'
'Wang, Jun'
'Chi, Xiang'
'Afzal, Mohd'
'Alarifi, Abdullah'
'Srivatava, Devyani'
'Kumar, Abhinav'

_publ_section_title
;
 Efficient photodegradation of dyes by a new 3D Cd(ii) MOF with a rare fsh
 topology
;
_journal_name_full CrystEngComm
_journal_paper_doi 10.1039/D2CE00590E
_journal_year 2022
_chemical_formula_moiety 'C22 H20 Cd2 N4 O8'
_chemical_formula_sum 'C22 H20 Cd2 N4 O8'
_chemical_formula_weight 693.22
_space_group_crystal_system triclinic
_space_group_IT_number 2
_space_group_name_Hall '-P 1'
_space_group_name_H-M_alt 'P -1'
_atom_sites_solution_hydrogens geom
_audit_creation_date 2021-06-16
_audit_creation_method
;
Olex2 1.2
(compiled 2018.05.29 svn.r3508 for OlexSys, GUI svn.r5506)
;
_audit_update_record
;
2022-04-08 deposited with the CCDC.	2022-05-30 downloaded from the CCDC.
;
_cell_angle_alpha 84.786(6)
_cell_angle_beta 68.478(6)
_cell_angle_gamma 73.697(5)
_cell_formula_units_Z 1
_cell_length_a 7.421(3)
_cell_length_b 9.209(4)
_cell_length_c 9.781(4)
_cell_measurement_reflns_used 1590
_cell_measurement_temperature 296(2)
_cell_measurement_theta_max 27.053
_cell_measurement_theta_min 2.304
_cell_volume 596.8(4)
_computing_cell_refinement 'SAINT v8.34A (Bruker, 2013)'
_computing_data_reduction 'SAINT v8.34A (Bruker, 2013)'
_computing_molecular_graphics 'Olex2 (Dolomanov et al., 2009)'
_computing_publication_material 'Olex2 (Dolomanov et al., 2009)'
_computing_structure_refinement 'ShelXL (Sheldrick, 2015)'
_computing_structure_solution 'SHELXT 2018/2 (Sheldrick, 2018)'
_diffrn_ambient_temperature 296.15
_diffrn_measured_fraction_theta_full 0.992
_diffrn_measured_fraction_theta_max 0.946
_diffrn_measurement_device_type 'CCD area detector'
_diffrn_measurement_method 'phi and omega scans'
_diffrn_radiation_monochromator graphite
_diffrn_radiation_type MoK\a
_diffrn_radiation_wavelength 0.71073
_diffrn_reflns_av_R_equivalents 0.0263
_diffrn_reflns_av_unetI/netI 0.0638
_diffrn_reflns_Laue_measured_fraction_full 0.992
_diffrn_reflns_Laue_measured_fraction_max 0.946
_diffrn_reflns_limit_h_max 9
_diffrn_reflns_limit_h_min -8
_diffrn_reflns_limit_k_max 11
_diffrn_reflns_limit_k_min -11
_diffrn_reflns_limit_l_max 12
_diffrn_reflns_limit_l_min -9
_diffrn_reflns_number 3621
_diffrn_reflns_point_group_measured_fraction_full 0.992
_diffrn_reflns_point_group_measured_fraction_max 0.946
_diffrn_reflns_theta_full 25.242
_diffrn_reflns_theta_max 27.575
_diffrn_reflns_theta_min 2.239
_exptl_absorpt_coefficient_mu 1.837
_exptl_absorpt_correction_T_max 0.7456
_exptl_absorpt_correction_T_min 0.5615
_exptl_absorpt_correction_type multi-scan
_exptl_absorpt_process_details
'SADABS-2014/5 (Bruker,2014/5) was used for absorption correction. wR2(int) was 0.0724 before and 0.0377 after correction. The Ratio of minimum to maximum transmission is 0.7531. The \l/2 correction factor is 0.00150.'
_exptl_crystal_colour 'light yellow'
_exptl_crystal_colour_modifier light
_exptl_crystal_colour_primary yellow
_exptl_crystal_density_diffrn 1.929
_exptl_crystal_description block
_exptl_crystal_F_000 340
_exptl_crystal_size_max 0.2
_exptl_crystal_size_mid 0.2
_exptl_crystal_size_min 0.2
_refine_diff_density_max 2.293
_refine_diff_density_min -1.413
_refine_diff_density_rms 0.232
_refine_ls_extinction_method none
_refine_ls_goodness_of_fit_ref 1.127
_refine_ls_hydrogen_treatment constr
_refine_ls_matrix_type full
_refine_ls_number_parameters 164
_refine_ls_number_reflns 2611
_refine_ls_number_restraints 6
_refine_ls_restrained_S_all 1.126
_refine_ls_R_factor_all 0.0695
_refine_ls_R_factor_gt 0.0603
_refine_ls_shift/su_max 0.000
_refine_ls_shift/su_mean 0.000
_refine_ls_structure_factor_coef Fsqd
_refine_ls_weighting_details 'w=1/[\s^2^(Fo^2^)+(0.0844P)^2^+5.3561P] where P=(Fo^2^+2Fc^2^)/3'
_refine_ls_weighting_scheme calc
_refine_ls_wR_factor_gt 0.1697
_refine_ls_wR_factor_ref 0.1747
_reflns_Friedel_coverage 0.000
_reflns_number_gt 2266
_reflns_number_total 2611
_reflns_threshold_expression 'I > 2\s(I)'
_cod_data_source_file d2ce00590e2.cif
_cod_data_source_block 1_a
_cod_database_code 7245072
_shelx_shelxl_version_number 2018/3
_shelx_space_group_comment
;
The symmetry employed for this shelxl refinement is uniquely defined
by the following loop, which should always be used as a source of
symmetry information in preference to the above space-group names.
They are only intended as comments.
;
_shelx_estimated_absorpt_t_max 0.710
_shelx_estimated_absorpt_t_min 0.710
_olex2_refinement_description
;
1. Fixed Uiso
 At 1.2 times of:
  All C(H) groups, All C(H,H) groups
 At 1.5 times of:
  All C(H,H,H) groups
2. Uiso/Uaniso restraints and constraints
Uanis(C11) \\sim Ueq: with sigma of 0.01 and sigma for terminal atoms of 0.02
3.a Secondary CH2 refined with riding coordinates:
 C5(H5A,H5B), C6(H6A,H6B)
3.b Aromatic/amide H refined with riding coordinates:
 C2(H2), C3(H3), C10(H10)
3.c Idealised Me refined as rotating group:
 C4(H4A,H4B,H4C)
;
_olex2_submission_special_instructions 'No special instructions were received'

loop_
_space_group_symop_operation_xyz
'x, y, z'
'-x, -y, -z'

loop_
_atom_site_label
_atom_site_type_symbol
_atom_site_fract_x
_atom_site_fract_y
_atom_site_fract_z
_atom_site_U_iso_or_equiv
_atom_site_adp_type
_atom_site_occupancy
_atom_site_site_symmetry_order
_atom_site_calc_flag
_atom_site_refinement_flags_posn
_atom_site_refinement_flags_adp
_atom_site_refinement_flags_occupancy
_atom_site_disorder_assembly
_atom_site_disorder_group
Cd1 Cd 0.75926(8) 0.08655(7) 0.46744(6) 0.0212(2) Uani 1 1 d . . . . .
O1 O 0.0912(9) -0.0272(8) 0.3441(6) 0.0304(15) Uani 1 1 d . . . . .
O2 O 0.0177(11) 0.2072(9) 0.2709(8) 0.0437(18) Uani 1 1 d . . . . .
O3 O 0.3983(9) 0.0878(8) 0.3875(6) 0.0289(14) Uani 1 1 d . . . . .
O4 O 0.7264(10) 0.0213(9) 0.2661(7) 0.0337(15) Uani 1 1 d . . . . .
N1 N 0.5595(12) 0.2963(9) 0.5866(8) 0.0304(17) Uani 1 1 d . . . . .
N2 N 0.4478(15) 0.4874(9) 0.7407(9) 0.039(2) Uani 1 1 d . . . . .
C1 C 0.6135(17) 0.3921(12) 0.6491(11) 0.037(2) Uani 1 1 d . . . . .
C2 C 0.3501(15) 0.3347(12) 0.6438(12) 0.040(2) Uani 1 1 d . . . . .
H2 H 0.269921 0.287146 0.620145 0.048 Uiso 1 1 calc R . . . .
C3 C 0.2830(17) 0.4509(13) 0.7383(13) 0.046(3) Uani 1 1 d . . . . .
H3 H 0.149419 0.497842 0.792132 0.055 Uiso 1 1 calc R . . . .
C4 C 0.821(2) 0.3927(16) 0.6199(14) 0.057(3) Uani 1 1 d . . . . .
H4A H 0.867508 0.332611 0.691801 0.085 Uiso 1 1 calc GR . . . .
H4B H 0.826973 0.494649 0.625137 0.085 Uiso 1 1 calc GR . . . .
H4C H 0.904015 0.351158 0.523578 0.085 Uiso 1 1 calc GR . . . .
C5 C 0.441(2) 0.6093(13) 0.8348(13) 0.055(3) Uani 1 1 d . . . . .
H5A H 0.329548 0.695773 0.837052 0.065 Uiso 1 1 calc R . . . .
H5B H 0.563915 0.641363 0.790960 0.065 Uiso 1 1 calc R . . . .
C6 C 0.418(2) 0.5594(14) 0.9921(13) 0.063(4) Uani 1 1 d . . . . .
H6A H 0.401630 0.646604 1.048717 0.076 Uiso 1 1 calc R . . . .
H6B H 0.296346 0.526486 1.034574 0.076 Uiso 1 1 calc R . . . .
C7 C 0.1328(12) 0.0807(11) 0.2591(9) 0.0256(18) Uani 1 1 d . . . . .
C8 C 0.3277(12) 0.0429(9) 0.1276(9) 0.0208(16) Uani 1 1 d . . . . .
C9 C 0.5190(12) 0.0184(10) 0.1344(8) 0.0196(16) Uani 1 1 d . . . . .
C10 C 0.6876(12) -0.0242(10) 0.0083(9) 0.0220(17) Uani 1 1 d . . . . .
H10 H 0.814298 -0.040935 0.013857 0.026 Uiso 1 1 calc R . . . .
C11 C 0.5479(12) 0.0437(9) 0.2758(8) 0.0194(16) Uani 1 1 d . U . . .

loop_
_atom_site_aniso_label
_atom_site_aniso_U_11
_atom_site_aniso_U_22
_atom_site_aniso_U_33
_atom_site_aniso_U_23
_atom_site_aniso_U_13
_atom_site_aniso_U_12
Cd1 0.0134(3) 0.0414(4) 0.0094(3) -0.0029(2) -0.0043(2) -0.0068(2)
O1 0.015(3) 0.064(4) 0.013(3) 0.002(3) -0.004(2) -0.012(3)
O2 0.029(4) 0.051(4) 0.034(4) -0.010(3) 0.000(3) 0.003(3)
O3 0.027(3) 0.046(4) 0.015(3) -0.005(3) -0.003(2) -0.015(3)
O4 0.024(3) 0.068(5) 0.018(3) -0.003(3) -0.013(3) -0.017(3)
N1 0.029(4) 0.038(4) 0.023(4) -0.006(3) -0.007(3) -0.008(3)
N2 0.053(6) 0.030(4) 0.029(4) -0.005(3) -0.012(4) -0.002(4)
C1 0.048(6) 0.041(5) 0.028(5) 0.002(4) -0.014(5) -0.019(5)
C2 0.028(5) 0.041(6) 0.041(6) -0.007(4) -0.007(4) 0.002(4)
C3 0.031(5) 0.045(6) 0.048(7) -0.010(5) -0.006(5) 0.004(5)
C4 0.057(7) 0.075(9) 0.049(7) -0.010(6) -0.009(6) -0.044(7)
C5 0.098(11) 0.031(5) 0.036(6) -0.001(4) -0.029(7) -0.013(6)
C6 0.100(12) 0.050(7) 0.027(6) -0.012(5) -0.018(7) -0.003(7)
C7 0.016(4) 0.050(5) 0.014(4) -0.001(4) -0.009(3) -0.009(4)
C8 0.016(4) 0.031(4) 0.016(4) -0.002(3) -0.007(3) -0.004(3)
C9 0.019(4) 0.035(4) 0.008(3) -0.004(3) -0.006(3) -0.010(3)
C10 0.012(3) 0.043(5) 0.013(4) -0.005(3) -0.004(3) -0.009(3)
C11 0.024(4) 0.033(4) 0.009(3) 0.001(3) -0.012(3) -0.011(3)

loop_
_atom_type_symbol
_atom_type_description
_atom_type_scat_dispersion_real
_atom_type_scat_dispersion_imag
_atom_type_scat_source
C C 0.0033 0.0016 'International Tables Vol C Tables 4.2.6.8 and 6.1.1.4'
H H 0.0000 0.0000 'International Tables Vol C Tables 4.2.6.8 and 6.1.1.4'
Cd Cd -0.8075 1.2024 'International Tables Vol C Tables 4.2.6.8 and 6.1.1.4'
N N 0.0061 0.0033 'International Tables Vol C Tables 4.2.6.8 and 6.1.1.4'
O O 0.0106 0.0060 'International Tables Vol C Tables 4.2.6.8 and 6.1.1.4'

loop_
_geom_angle_atom_site_label_1
_geom_angle_atom_site_label_2
_geom_angle_atom_site_label_3
_geom_angle
_geom_angle_site_symmetry_1
_geom_angle_site_symmetry_3
_geom_angle_publ_flag
O1 Cd1 O1 75.0(2) 1_655 2_656 ?
O1 Cd1 O2 100.7(2) 2_656 1_655 ?
O1 Cd1 O2 53.0(2) 1_655 1_655 ?
O1 Cd1 O3 110.3(2) 1_655 2_656 ?
O3 Cd1 O1 76.4(2) 2_656 2_656 ?
O3 Cd1 O2 162.7(2) 2_656 1_655 ?
O4 Cd1 O1 150.2(3) . 2_656 ?
O4 Cd1 O1 82.7(2) . 1_655 ?
O4 Cd1 O2 80.6(2) . 1_655 ?
O4 Cd1 O3 93.4(2) . 2_656 ?
N1 Cd1 O1 141.4(3) . 1_655 ?
N1 Cd1 O1 89.8(3) . 2_656 ?
N1 Cd1 O2 97.2(3) . 1_655 ?
N1 Cd1 O3 99.9(3) . 2_656 ?
N1 Cd1 O4 119.7(3) . . ?
Cd1 O1 Cd1 105.0(2) 1_455 2_656 ?
C7 O1 Cd1 116.8(5) . 2_656 ?
C7 O1 Cd1 97.9(5) . 1_455 ?
C7 O2 Cd1 84.8(6) . 1_455 ?
C11 O3 Cd1 119.4(6) . 2_656 ?
C11 O4 Cd1 113.9(5) . . ?
C1 N1 Cd1 125.7(7) . . ?
C1 N1 C2 106.1(9) . . ?
C2 N1 Cd1 126.4(7) . . ?
C1 N2 C3 108.4(9) . . ?
C1 N2 C5 126.8(11) . . ?
C3 N2 C5 124.8(10) . . ?
N1 C1 N2 109.5(9) . . ?
N1 C1 C4 124.6(10) . . ?
N2 C1 C4 125.9(10) . . ?
C3 C2 N1 109.0(10) . . ?
C2 C3 N2 107.0(9) . . ?
N2 C5 C6 113.1(9) . . ?
C6 C6 C5 115.6(14) 2_667 . ?
O1 C7 C8 116.7(8) . . ?
O2 C7 O1 123.6(8) . . ?
O2 C7 C8 119.4(8) . . ?
C9 C8 C7 124.6(7) . . ?
C9 C8 C10 118.6(7) . 2_655 ?
C10 C8 C7 116.7(7) 2_655 . ?
C8 C9 C11 121.8(7) . . ?
C10 C9 C8 119.6(7) . . ?
C10 C9 C11 118.5(7) . . ?
C9 C10 C8 121.8(7) . 2_655 ?
O3 C11 O4 125.4(7) . . ?
O3 C11 C9 119.1(7) . . ?
O4 C11 C9 115.4(7) . . ?

loop_
_geom_bond_atom_site_label_1
_geom_bond_atom_site_label_2
_geom_bond_distance
_geom_bond_site_symmetry_2
_geom_bond_publ_flag
Cd1 O1 2.285(6) 1_655 ?
Cd1 O1 2.430(6) 2_656 ?
Cd1 O2 2.591(8) 1_655 ?
Cd1 O3 2.320(6) 2_656 ?
Cd1 O4 2.224(6) . ?
Cd1 N1 2.196(8) . ?
O1 C7 1.268(11) . ?
O2 C7 1.222(12) . ?
O3 C11 1.237(10) . ?
O4 C11 1.251(10) . ?
N1 C1 1.338(12) . ?
N1 C2 1.394(13) . ?
N2 C1 1.347(14) . ?
N2 C3 1.365(15) . ?
N2 C5 1.494(13) . ?
C1 C4 1.459(16) . ?
C2 C3 1.338(15) . ?
C5 C6 1.527(16) . ?
C6 C6 1.43(3) 2_667 ?
C7 C8 1.517(11) . ?
C8 C9 1.399(11) . ?
C8 C10 1.405(11) 2_655 ?
C9 C10 1.386(11) . ?
C9 C11 1.522(10) . ?
